data_7035337
loop_
_publ_author_name
'Recatal\'a, David'
'Llusar, Rosa'
'Barlow, Adam'
'Wang, Genmiao'
'Samoc, Marek'
'Humphrey, Mark G.'
'Guschin, Artem L.'

_publ_section_title
;
 Synthesis and optical power limiting properties of heteroleptic Mo3S7
 clusters.
;
_journal_issue 29
_journal_name_full 'Dalton transactions (Cambridge, England : 2003)'
_journal_page_first 13163
_journal_page_last 13172
_journal_paper_doi 10.1039/c5dt01244a
_journal_volume 44
_journal_year 2015
_chemical_formula_moiety 'C12 H8 Br4 Mo3 N2 S7, Br, C14.75 H28.25 N'
_chemical_formula_sum 'C26.75 H36.25 Br5 Mo3 N3 S7'
_chemical_formula_weight 1311.63
_chemical_name_systematic (Bu4N)[Mo3S7Br4(phen).Br]
_space_group_crystal_system triclinic
_space_group_IT_number 2
_space_group_name_Hall '-P 1'
_space_group_name_H-M_alt 'P -1'
_symmetry_space_group_name_Hall '-P 1'
_symmetry_space_group_name_H-M 'P -1'
_atom_sites_solution_hydrogens geom
_atom_sites_solution_primary iterative
_audit_creation_date 2015-01-26
_audit_creation_method
;
Olex2 1.2
(compiled 2015.01.26 svn.r3150 for OlexSys, GUI svn.r4998)
;
_audit_update_record
;
2015-05-11 deposited with the CCDC.
2015-06-05 downloaded from the CCDC.
;
_cell_angle_alpha 71.325(3)
_cell_angle_beta 79.119(2)
_cell_angle_gamma 65.163(3)
_cell_formula_units_Z 2
_cell_length_a 11.9690(3)
_cell_length_b 12.7039(4)
_cell_length_c 16.6526(5)
_cell_measurement_reflns_used 16930
_cell_measurement_temperature 200.05(10)
_cell_measurement_theta_max 72.0290
_cell_measurement_theta_min 3.9510
_cell_volume 2172.55(13)
_computing_cell_refinement
;
CrysAlisPro, Agilent Technologies,
Version 1.171.36.24 (release 03-12-2012 CrysAlis171 .NET)
(compiled Dec  3 2012,18:21:49)
;
_computing_data_collection
;
CrysAlisPro, Agilent Technologies,
Version 1.171.36.24 (release 03-12-2012 CrysAlis171 .NET)
(compiled Dec  3 2012,18:21:49)
;
_computing_data_reduction
;
CrysAlisPro, Agilent Technologies,
Version 1.171.36.24 (release 03-12-2012 CrysAlis171 .NET)
(compiled Dec  3 2012,18:21:49)
;
_computing_molecular_graphics 'Olex2 (Dolomanov et al., 2009)'
_computing_publication_material 'Olex2 (Dolomanov et al., 2009)'
_computing_structure_refinement 'ShelXL (Sheldrick, 2008)'
_computing_structure_solution
;
Superflip (Palatinus & Chapuis, 2007;Palatinus & van der Lee, 2008;
Palatinus et al., 2012)
;
_diffrn_ambient_temperature 200.05(10)
_diffrn_detector_area_resol_mean 10.4051
_diffrn_measured_fraction_theta_full 0.999
_diffrn_measured_fraction_theta_max 0.977
_diffrn_measurement_details
;
  1 omega -104.00  -79.00   1.0000    1.0000
omega____ theta____ kappa____ phi______ frames
    -      -36.3687  -99.0000   30.0000 25

  2 omega    0.00   26.00   1.0000    1.0000
omega____ theta____ kappa____ phi______ frames
    -      -36.3687   77.0000   30.0000 26

  3 omega  -44.00  -18.00   1.0000    1.0000
omega____ theta____ kappa____ phi______ frames
    -      -36.3687   77.0000   30.0000 26

  4 omega  -39.00   42.00   1.0000    1.0000
omega____ theta____ kappa____ phi______ frames
    -      -36.3687   37.0000  -90.0000 81

  5 omega -125.00  -88.00   1.0000    1.0000
omega____ theta____ kappa____ phi______ frames
    -      -36.3687  -99.0000 -120.0000 37

  6 omega -119.00   -1.00   1.0000    1.0000
omega____ theta____ kappa____ phi______ frames
    -      -36.3687  -57.0000  120.0000 118

  7 omega   79.00  105.00   1.0000    1.0000
omega____ theta____ kappa____ phi______ frames
    -       36.3687 -178.0000 -150.0000 26

  8 omega   64.00  132.00   1.0000    1.0000
omega____ theta____ kappa____ phi______ frames
    -       36.3687  178.0000 -180.0000 68

  9 omega -104.00   18.00   1.0000    1.0000
omega____ theta____ kappa____ phi______ frames
    -      -70.5000   77.0000  -30.0000 122

 10 omega   29.00   88.00   1.0000    1.0000
omega____ theta____ kappa____ phi______ frames
    -      109.6222  -30.0000  -60.0000 59

 11 omega   79.00  114.00   1.0000    1.0000
omega____ theta____ kappa____ phi______ frames
    -      109.6222 -111.0000 -120.0000 35

 12 omega   53.00   96.00   1.0000    1.0000
omega____ theta____ kappa____ phi______ frames
    -      109.6222  -45.0000   30.0000 43

 13 omega   38.00  105.00   1.0000    1.0000
omega____ theta____ kappa____ phi______ frames
    -      109.6222  -94.0000   60.0000 67

 14 omega   57.00   82.00   1.0000    1.0000
omega____ theta____ kappa____ phi______ frames
    -      109.6222  178.0000   60.0000 25

 15 omega   31.00   56.00   1.0000    1.0000
omega____ theta____ kappa____ phi______ frames
    -      109.6222 -111.0000 -120.0000 25

 16 omega   27.00   74.00   1.0000    1.0000
omega____ theta____ kappa____ phi______ frames
    -      109.6222  -30.0000    0.0000 47

 17 omega   26.00   86.00   1.0000    1.0000
omega____ theta____ kappa____ phi______ frames
    -      109.6222  -30.0000   90.0000 60

 18 omega   42.00  106.00   1.0000    1.0000
omega____ theta____ kappa____ phi______ frames
    -      109.6222 -111.0000   30.0000 64

 19 omega   48.00  146.00   1.0000    1.0000
omega____ theta____ kappa____ phi______ frames
    -      109.6222  -77.0000  120.0000 98

 20 omega  103.00  140.00   1.0000    1.0000
omega____ theta____ kappa____ phi______ frames
    -      109.6222  178.0000   60.0000 37

 21 omega   97.00  149.00   1.0000    1.0000
omega____ theta____ kappa____ phi______ frames
    -      109.6222  178.0000  -90.0000 52

 22 omega   64.00   90.00   1.0000    1.0000
omega____ theta____ kappa____ phi______ frames
    -      109.6222  -30.0000 -150.0000 26

 23 omega   61.00   90.00   1.0000    1.0000
omega____ theta____ kappa____ phi______ frames
    -      109.6222  -30.0000 -120.0000 29

 24 omega  113.00  147.00   1.0000    1.0000
omega____ theta____ kappa____ phi______ frames
    -      109.6222  -77.0000  150.0000 34

 25 omega   26.00  173.00   1.0000    1.0000
omega____ theta____ kappa____ phi______ frames
    -      109.6222  -15.0000  120.0000 147

 26 omega -128.00    3.00   1.0000    1.0000
omega____ theta____ kappa____ phi______ frames
    -      -36.3687  -77.0000  -60.0000 131

 27 omega -125.00  -79.00   1.0000    1.0000
omega____ theta____ kappa____ phi______ frames
    -      -36.3687  -99.0000    0.0000 46

 28 omega -121.00    1.00   1.0000    1.0000
omega____ theta____ kappa____ phi______ frames
    -      -36.3687  -37.0000  150.0000 122

 29 omega -121.00    0.00   1.0000    1.0000
omega____ theta____ kappa____ phi______ frames
    -      -36.3687  -57.0000   30.0000 121

 30 omega -126.00  -52.00   1.0000    1.0000
omega____ theta____ kappa____ phi______ frames
    -      -36.3687 -157.0000  -20.0000 74

 31 omega   57.00  133.00   1.0000    1.0000
omega____ theta____ kappa____ phi______ frames
    -       36.3687  178.0000   90.0000 76

 32 omega   57.00  133.00   1.0000    1.0000
omega____ theta____ kappa____ phi______ frames
    -       36.3687  178.0000  -60.0000 76

 33 omega -155.00 -106.00   1.0000    1.0000
omega____ theta____ kappa____ phi______ frames
    -      -70.5000  -61.0000 -180.0000 49

 34 omega -162.00  -31.00   1.0000    1.0000
omega____ theta____ kappa____ phi______ frames
    -      -70.5000  -77.0000  -90.0000 131

 35 omega -162.00  -31.00   1.0000    1.0000
omega____ theta____ kappa____ phi______ frames
    -      -70.5000  -77.0000   30.0000 131

 36 omega -162.00  -31.00   1.0000    1.0000
omega____ theta____ kappa____ phi______ frames
    -      -70.5000  -77.0000  120.0000 131

 37 omega   70.00  178.00   1.0000    1.0000
omega____ theta____ kappa____ phi______ frames
    -      109.6222   77.0000  -60.0000 108

 38 omega   74.00  178.00   1.0000    1.0000
omega____ theta____ kappa____ phi______ frames
    -      109.6222   45.0000   90.0000 104

 39 omega   73.00  178.00   1.0000    1.0000
omega____ theta____ kappa____ phi______ frames
    -      109.6222   61.0000  150.0000 105

 40 omega   65.00  178.00   1.0000    1.0000
omega____ theta____ kappa____ phi______ frames
    -      109.6222   30.0000   30.0000 113

 41 omega   20.00  178.00   1.0000    1.0000
omega____ theta____ kappa____ phi______ frames
    -      109.6222   15.0000  -60.0000 158
;
_diffrn_measurement_device_type 'SuperNova, Dual, Cu at zero, Atlas'
_diffrn_measurement_method '\w scans'
_diffrn_orient_matrix_UB_11 -0.0123281000
_diffrn_orient_matrix_UB_12 -0.0196962000
_diffrn_orient_matrix_UB_13 0.0969515000
_diffrn_orient_matrix_UB_21 0.1224330000
_diffrn_orient_matrix_UB_22 0.0150460000
_diffrn_orient_matrix_UB_23 -0.0046034000
_diffrn_orient_matrix_UB_31 -0.0710962000
_diffrn_orient_matrix_UB_32 0.1365630000
_diffrn_orient_matrix_UB_33 -0.0123935000
_diffrn_radiation_monochromator mirror
_diffrn_radiation_type CuK\a
_diffrn_radiation_wavelength 1.54184
_diffrn_reflns_av_R_equivalents 0.0712
_diffrn_reflns_av_unetI/netI 0.0430
_diffrn_reflns_laue_measured_fraction_full 0.999
_diffrn_reflns_laue_measured_fraction_max 0.977
_diffrn_reflns_limit_h_max 14
_diffrn_reflns_limit_h_min -14
_diffrn_reflns_limit_k_max 15
_diffrn_reflns_limit_k_min -14
_diffrn_reflns_limit_l_max 20
_diffrn_reflns_limit_l_min -20
_diffrn_reflns_number 31156
_diffrn_reflns_point_group_measured_fraction_full 0.999
_diffrn_reflns_point_group_measured_fraction_max 0.977
_diffrn_reflns_theta_full 25.000
_diffrn_reflns_theta_max 72.237
_diffrn_reflns_theta_min 2.807
_diffrn_source 'SuperNova (Cu) X-ray Source'
_exptl_absorpt_coefficient_mu 15.699
_exptl_absorpt_correction_T_max 1.00000
_exptl_absorpt_correction_T_min 0.03494
_exptl_absorpt_correction_type multi-scan
_exptl_absorpt_process_details
;
CrysAlisPro, Agilent Technologies,
Version 1.171.36.24 (release 03-12-2012 CrysAlis171 .NET)
(compiled Dec  3 2012,18:21:49)
Empirical absorption correction using spherical harmonics,
 implemented in SCALE3 ABSPACK scaling algorithm.
;
_exptl_crystal_colour reddish
_exptl_crystal_density_diffrn 2.005
_exptl_crystal_description needle
_exptl_crystal_F_000 1262
_exptl_crystal_recrystallization_method 'Slow diffusion toluene/dichloromethane'
_exptl_crystal_size_max 0.5229
_exptl_crystal_size_mid 0.2075
_exptl_crystal_size_min 0.034
_refine_diff_density_max 1.752
_refine_diff_density_min -1.461
_refine_diff_density_rms 0.204
_refine_ls_extinction_method none
_refine_ls_goodness_of_fit_ref 1.027
_refine_ls_hydrogen_treatment constr
_refine_ls_matrix_type full
_refine_ls_number_parameters 419
_refine_ls_number_reflns 8395
_refine_ls_number_restraints 3
_refine_ls_restrained_S_all 1.029
_refine_ls_R_factor_all 0.0612
_refine_ls_R_factor_gt 0.0538
_refine_ls_shift/su_max 0.000
_refine_ls_shift/su_mean 0.000
_refine_ls_structure_factor_coef Fsqd
_refine_ls_weighting_details 'w=1/[\s^2^(Fo^2^)+(0.1100P)^2^+5.5554P] where P=(Fo^2^+2Fc^2^)/3'
_refine_ls_weighting_scheme calc
_refine_ls_wR_factor_gt 0.1534
_refine_ls_wR_factor_ref 0.1654
_reflns_Friedel_coverage 0.000
_reflns_number_gt 7218
_reflns_number_total 8395
_reflns_threshold_expression 'I > 2\s(I)'
_cod_data_source_file c5dt01244a1.cif
_cod_data_source_block str1474
_cod_depositor_comments 'Adding full bibliography for 7035335--7035338.cif.'
_cod_original_cell_volume 2172.55(12)
_cod_database_code 7035337
_shelxl_version_number 2013-4
_chemical_oxdiff_formula 'C28 H44 N3 Br5 S7 Mo3'
_shelx_space_group_comment
;
The symmetry employed for this shelxl refinement is uniquely defined
by the following loop, which should always be used as a source of
symmetry information in preference to the above space-group names.
They are only intended as comments.
;
_reflns_odcompleteness_completeness 99.83
_reflns_odcompleteness_iscentric 1
_reflns_odcompleteness_theta 66.97
_olex2_refinement_description
;
1. Fixed Uiso
 At 1.2 times of:
  All C(H) groups, All C(H,H) groups
 At 1.5 times of:
  All C(H,H,H) groups
2. Restrained distances
 C103-C104
 1.5 with sigma of 0.02
 C108-C107
 1.5 with sigma of 0.02
 C111-C112
 1.5 with sigma of 0.02
3. Others
 Fixed Sof: C112(0.75) H11N(0.75) H11O(0.75) H11P(0.75) C108(0.5) H10I(0.5)
 H10J(0.5) H10K(0.5) C104(0.5) H10N(0.5) H10O(0.5) H10P(0.5)
4.a Secondary CH2 refined with riding coordinates:
 C114(H11A,H11B), C105(H10A,H10B), C113(H11C,H11D), C106(H10C,H10D), C110(H11E,
 H11F), C111(H11G,H11H), C107(H10E,H10F), C115(H11I,H11J), C102(H10G,H10H),
 C103(H10L,H10M)
4.b Aromatic/amide H refined with riding coordinates:
 C1(H1), C10(H10), C8(H8), C3(H3), C6(H6), C2(H2), C5(H5), C9(H9)
4.c Idealised Me refined as rotating group:
 C116(H11K,H11L,H11M), C112(H11N,H11O,H11P), C108(H10I,H10J,H10K), C104(H10N,
 H10O,H10P)
;
_olex2_submission_special_instructions 'No special instructions were received'

loop_
_space_group_symop_operation_xyz
'x, y, z'
'-x, -y, -z'

loop_
_atom_site_label
_atom_site_type_symbol
_atom_site_fract_x
_atom_site_fract_y
_atom_site_fract_z
_atom_site_U_iso_or_equiv
_atom_site_adp_type
_atom_site_occupancy
_atom_site_site_symmetry_order
_atom_site_calc_flag
_atom_site_refinement_flags_posn
_atom_site_refinement_flags_occupancy
Mo1 Mo 0.82653(4) 0.35720(4) 0.34440(3) 0.02720(14) Uani 1 1 d . .
Mo3 Mo 0.74874(4) 0.17168(4) 0.38768(3) 0.03141(14) Uani 1 1 d . .
Mo2 Mo 0.76067(5) 0.29885(5) 0.22020(3) 0.03596(15) Uani 1 1 d . .
Br5 Br 0.43529(6) 0.52194(7) 0.34968(5) 0.0487(2) Uani 1 1 d . .
Br3 Br 0.89669(7) -0.05156(6) 0.44269(5) 0.0492(2) Uani 1 1 d . .
Br4 Br 0.59249(8) 0.09194(8) 0.49180(6) 0.0596(2) Uani 1 1 d . .
Br1 Br 0.91846(8) 0.19996(8) 0.10787(5) 0.0575(2) Uani 1 1 d . .
Br2 Br 0.61677(9) 0.40532(9) 0.09298(5) 0.0654(3) Uani 1 1 d . .
S1 S 0.93016(13) 0.17559(14) 0.30489(9) 0.0329(3) Uani 1 1 d . .
S7 S 0.65727(13) 0.34292(14) 0.44484(9) 0.0329(3) Uani 1 1 d . .
S6 S 0.82486(14) 0.22540(14) 0.49171(9) 0.0327(3) Uani 1 1 d . .
S5 S 0.57818(15) 0.27971(17) 0.29869(12) 0.0426(4) Uani 1 1 d . .
S3 S 0.67337(14) 0.49382(15) 0.24466(10) 0.0388(3) Uani 1 1 d . .
S2 S 0.84953(15) 0.45404(16) 0.18994(10) 0.0430(4) Uani 1 1 d . .
S4 S 0.69718(17) 0.12504(17) 0.26903(12) 0.0472(4) Uani 1 1 d . .
N2 N 0.7943(5) 0.5240(5) 0.3774(3) 0.0347(11) Uani 1 1 d . .
N1 N 1.0114(4) 0.3425(4) 0.3631(3) 0.0303(10) Uani 1 1 d . .
C12 C 1.0128(5) 0.4434(5) 0.3774(3) 0.0300(12) Uani 1 1 d . .
C11 C 0.8979(5) 0.5398(5) 0.3823(3) 0.0281(11) Uani 1 1 d . .
C7 C 0.8922(6) 0.6455(6) 0.3961(4) 0.0353(13) Uani 1 1 d . .
C1 C 1.1191(5) 0.2492(5) 0.3642(4) 0.0335(12) Uani 1 1 d . .
H1 H 1.1201 0.1799 0.3557 0.040 Uiso 1 1 calc R .
C10 C 0.6836(6) 0.6107(6) 0.3892(5) 0.0436(15) Uani 1 1 d . .
H10 H 0.6124 0.5984 0.3890 0.052 Uiso 1 1 calc R .
N100 N 0.1895(7) 0.7751(6) 0.1426(4) 0.0573(17) Uani 1 1 d . .
C8 C 0.7763(6) 0.7361(6) 0.4051(5) 0.0446(15) Uani 1 1 d . .
H8 H 0.7698 0.8076 0.4133 0.053 Uiso 1 1 calc R .
C3 C 1.2329(6) 0.3506(6) 0.3880(4) 0.0376(13) Uani 1 1 d . .
H3 H 1.3070 0.3530 0.3951 0.045 Uiso 1 1 calc R .
C6 C 1.0079(6) 0.6516(6) 0.4051(4) 0.0386(14) Uani 1 1 d . .
H6 H 1.0072 0.7212 0.4129 0.046 Uiso 1 1 calc R .
C2 C 1.2309(6) 0.2500(7) 0.3774(5) 0.0449(16) Uani 1 1 d . .
H2 H 1.3033 0.1818 0.3790 0.054 Uiso 1 1 calc R .
C4 C 1.1229(6) 0.4505(6) 0.3880(4) 0.0346(13) Uani 1 1 d . .
C5 C 1.1148(6) 0.5586(6) 0.4024(4) 0.0394(14) Uani 1 1 d . .
H5 H 1.1868 0.5643 0.4102 0.047 Uiso 1 1 calc R .
C9 C 0.6726(7) 0.7176(7) 0.4015(5) 0.0487(17) Uani 1 1 d . .
H9 H 0.5949 0.7767 0.4074 0.058 Uiso 1 1 calc R .
C114 C 0.1724(10) 0.5965(8) 0.1107(6) 0.071(3) Uani 1 1 d . .
H11A H 0.0846 0.6397 0.1035 0.085 Uiso 1 1 calc R .
H11B H 0.2155 0.6118 0.0555 0.085 Uiso 1 1 calc R .
C101 C 0.2762(9) 0.7984(9) 0.0648(5) 0.064(2) Uani 1 1 d . .
C105 C 0.2141(9) 0.8037(8) 0.2168(5) 0.065(2) Uani 1 1 d . .
H10A H 0.2919 0.7427 0.2386 0.078 Uiso 1 1 calc R .
H10B H 0.1500 0.7982 0.2614 0.078 Uiso 1 1 calc R .
C109 C 0.0601(8) 0.8538(7) 0.1136(5) 0.057(2) Uani 1 1 d . .
C113 C 0.2115(10) 0.6434(8) 0.1711(5) 0.069(3) Uani 1 1 d . .
H11C H 0.1675 0.6275 0.2259 0.083 Uiso 1 1 calc R .
H11D H 0.2988 0.5974 0.1791 0.083 Uiso 1 1 calc R .
C106 C 0.2196(11) 0.9276(10) 0.1979(6) 0.077(3) Uani 1 1 d . .
H10C H 0.1389 0.9891 0.1823 0.092 Uiso 1 1 calc R .
H10D H 0.2772 0.9369 0.1493 0.092 Uiso 1 1 calc R .
C110 C -0.0466(10) 0.8384(10) 0.1787(7) 0.085(3) Uani 1 1 d . .
H11E H -0.0315 0.7535 0.2017 0.102 Uiso 1 1 calc R .
H11F H -0.0509 0.8706 0.2252 0.102 Uiso 1 1 calc R .
C111 C -0.1645(11) 0.9025(13) 0.1368(10) 0.104(4) Uani 1 1 d D .
H11G H -0.2010 0.9825 0.1453 0.125 Uiso 1 1 calc R .
H11H H -0.1446 0.9125 0.0763 0.125 Uiso 1 1 calc R .
C107 C 0.2586(12) 0.9489(14) 0.2719(8) 0.107(5) Uani 1 1 d D .
H10E H 0.2321 1.0349 0.2636 0.128 Uiso 1 1 calc R .
H10F H 0.2178 0.9174 0.3244 0.128 Uiso 1 1 calc R .
C115 C 0.2009(15) 0.4627(10) 0.1449(7) 0.099(4) Uani 1 1 d . .
H11I H 0.2887 0.4189 0.1518 0.119 Uiso 1 1 calc R .
H11J H 0.1577 0.4468 0.2001 0.119 Uiso 1 1 calc R .
C116 C 0.1613(17) 0.4207(13) 0.0846(11) 0.131(6) Uani 1 1 d . .
H11K H 0.2157 0.4209 0.0342 0.197 Uiso 1 1 calc GR .
H11L H 0.0786 0.4739 0.0697 0.197 Uiso 1 1 calc GR .
H11M H 0.1643 0.3405 0.1112 0.197 Uiso 1 1 calc GR .
C102 C 0.4109(12) 0.7339(15) 0.0809(9) 0.111(5) Uani 1 1 d . .
H10G H 0.4380 0.6494 0.0837 0.134 Uiso 1 1 calc R .
H10H H 0.4256 0.7397 0.1343 0.134 Uiso 1 1 calc R .
C112 C -0.256(3) 0.855(3) 0.159(2) 0.33(3) Uani 0.75 1 d D P
H11N H -0.2398 0.7978 0.1283 0.492 Uiso 0.75 1 calc GR P
H11O H -0.3352 0.9193 0.1460 0.492 Uiso 0.75 1 calc GR P
H11P H -0.2567 0.8164 0.2191 0.492 Uiso 0.75 1 calc GR P
C108 C 0.3897(17) 0.892(3) 0.2791(19) 0.113(10) Uani 0.5 1 d D P
H10I H 0.4205 0.8155 0.2671 0.169 Uiso 0.5 1 calc GR P
H10J H 0.4079 0.8811 0.3356 0.169 Uiso 0.5 1 calc GR P
H10K H 0.4283 0.9425 0.2392 0.169 Uiso 0.5 1 calc GR P
C103 C 0.4859(17) 0.797(2) 0.0028(12) 0.186(11) Uani 1 1 d D .
H10L H 0.4837 0.7749 -0.0471 0.223 Uiso 1 1 calc R .
H10M H 0.4408 0.8840 -0.0088 0.223 Uiso 1 1 calc R .
C104 C 0.614(2) 0.772(4) 0.012(3) 0.166(16) Uani 0.5 1 d D P
H10N H 0.6432 0.8229 -0.0358 0.249 Uiso 0.5 1 calc GR P
H10O H 0.6637 0.6894 0.0144 0.249 Uiso 0.5 1 calc GR P
H10P H 0.6201 0.7884 0.0632 0.249 Uiso 0.5 1 calc GR P

loop_
_atom_site_aniso_label
_atom_site_aniso_U_11
_atom_site_aniso_U_22
_atom_site_aniso_U_33
_atom_site_aniso_U_23
_atom_site_aniso_U_13
_atom_site_aniso_U_12
Mo1 0.0254(2) 0.0234(3) 0.0339(2) -0.00925(18) -0.00120(17) -0.00953(19)
Mo3 0.0312(3) 0.0278(3) 0.0405(3) -0.0137(2) -0.00128(19) -0.0134(2)
Mo2 0.0357(3) 0.0373(3) 0.0349(3) -0.0141(2) -0.0053(2) -0.0098(2)
Br5 0.0293(3) 0.0431(4) 0.0719(5) -0.0155(4) -0.0078(3) -0.0105(3)
Br3 0.0497(4) 0.0267(4) 0.0713(5) -0.0116(3) -0.0084(4) -0.0143(3)
Br4 0.0550(5) 0.0507(5) 0.0785(6) -0.0197(4) 0.0183(4) -0.0332(4)
Br1 0.0601(5) 0.0618(5) 0.0405(4) -0.0246(4) -0.0033(3) -0.0062(4)
Br2 0.0606(5) 0.0758(6) 0.0504(4) -0.0235(4) -0.0211(4) -0.0056(5)
S1 0.0292(7) 0.0310(8) 0.0389(7) -0.0144(6) -0.0008(6) -0.0090(6)
S7 0.0284(7) 0.0338(8) 0.0404(7) -0.0156(6) 0.0029(6) -0.0138(6)
S6 0.0350(7) 0.0309(8) 0.0348(7) -0.0097(6) -0.0027(5) -0.0143(6)
S5 0.0324(8) 0.0457(9) 0.0569(9) -0.0219(8) -0.0078(7) -0.0140(7)
S3 0.0342(8) 0.0334(8) 0.0437(8) -0.0072(6) -0.0073(6) -0.0085(6)
S2 0.0394(8) 0.0403(9) 0.0405(8) -0.0037(7) 0.0025(6) -0.0145(7)
S4 0.0467(9) 0.0456(10) 0.0622(10) -0.0281(8) -0.0091(8) -0.0177(8)
N2 0.030(2) 0.029(3) 0.046(3) -0.012(2) 0.000(2) -0.010(2)
N1 0.030(2) 0.025(2) 0.038(2) -0.010(2) -0.0015(19) -0.012(2)
C12 0.032(3) 0.030(3) 0.032(3) -0.008(2) 0.001(2) -0.017(3)
C11 0.032(3) 0.026(3) 0.030(2) -0.006(2) -0.004(2) -0.015(2)
C7 0.037(3) 0.026(3) 0.041(3) -0.007(2) -0.005(2) -0.012(3)
C1 0.029(3) 0.022(3) 0.049(3) -0.011(2) -0.004(2) -0.007(2)
C10 0.030(3) 0.032(3) 0.067(4) -0.018(3) 0.000(3) -0.008(3)
N100 0.076(5) 0.038(3) 0.039(3) -0.006(3) -0.016(3) -0.003(3)
C8 0.044(4) 0.035(4) 0.061(4) -0.021(3) -0.004(3) -0.015(3)
C3 0.032(3) 0.032(3) 0.049(3) -0.012(3) -0.001(3) -0.012(3)
C6 0.047(4) 0.036(3) 0.045(3) -0.015(3) -0.003(3) -0.025(3)
C2 0.032(3) 0.042(4) 0.057(4) -0.008(3) -0.003(3) -0.014(3)
C4 0.034(3) 0.040(4) 0.036(3) -0.011(3) 0.001(2) -0.021(3)
C5 0.039(3) 0.042(4) 0.044(3) -0.015(3) 0.002(3) -0.023(3)
C9 0.041(4) 0.035(4) 0.072(5) -0.024(3) -0.008(3) -0.008(3)
C114 0.092(7) 0.053(5) 0.050(4) -0.019(4) 0.006(4) -0.012(5)
C101 0.066(5) 0.070(6) 0.049(4) -0.023(4) 0.000(4) -0.016(5)
C105 0.082(6) 0.055(5) 0.041(4) -0.013(4) -0.017(4) -0.004(5)
C109 0.067(5) 0.046(4) 0.041(4) -0.009(3) -0.009(3) -0.005(4)
C113 0.093(7) 0.050(5) 0.043(4) -0.012(4) -0.013(4) -0.005(5)
C106 0.088(7) 0.083(7) 0.054(5) -0.024(5) -0.010(5) -0.023(6)
C110 0.085(7) 0.068(7) 0.069(6) -0.006(5) 0.004(5) -0.012(6)
C111 0.070(7) 0.109(10) 0.133(11) -0.050(9) 0.010(7) -0.028(7)
C107 0.106(9) 0.128(11) 0.074(7) -0.062(8) -0.018(6) -0.005(8)
C115 0.157(12) 0.057(6) 0.070(6) -0.013(5) -0.007(7) -0.032(7)
C116 0.180(16) 0.091(10) 0.142(13) -0.057(10) 0.048(12) -0.075(11)
C102 0.089(9) 0.133(12) 0.094(9) -0.057(9) 0.001(7) -0.009(8)
C112 0.35(5) 0.20(3) 0.47(6) 0.19(4) -0.35(5) -0.20(4)
C108 0.081(16) 0.12(2) 0.14(2) -0.063(19) -0.056(16) 0.006(15)
C103 0.115(14) 0.31(3) 0.109(12) -0.080(17) 0.041(11) -0.061(17)
C104 0.14(3) 0.20(4) 0.15(3) -0.08(3) 0.01(3) -0.03(3)

loop_
_atom_type_symbol
_atom_type_description
_atom_type_scat_dispersion_real
_atom_type_scat_dispersion_imag
_atom_type_scat_source
C C 0.0181 0.0091 'International Tables Vol C Tables 4.2.6.8 and 6.1.1.4'
H H 0.0000 0.0000 'International Tables Vol C Tables 4.2.6.8 and 6.1.1.4'
Br Br -0.6763 1.2805 'International Tables Vol C Tables 4.2.6.8 and 6.1.1.4'
Mo Mo -0.0483 2.7339 'International Tables Vol C Tables 4.2.6.8 and 6.1.1.4'
N N 0.0311 0.0180 'International Tables Vol C Tables 4.2.6.8 and 6.1.1.4'
S S 0.3331 0.5567 'International Tables Vol C Tables 4.2.6.8 and 6.1.1.4'

loop_
_exptl_crystal_face_index_h
_exptl_crystal_face_index_k
_exptl_crystal_face_index_l
_exptl_crystal_face_perp_dist
_exptl_oxdiff_crystal_face_indexfrac_h
_exptl_oxdiff_crystal_face_indexfrac_k
_exptl_oxdiff_crystal_face_indexfrac_l
_exptl_oxdiff_crystal_face_x
_exptl_oxdiff_crystal_face_y
_exptl_oxdiff_crystal_face_z
0 0 10 0.0240 -0.0004 0.0036 9.9991 0.9694 -0.0460 -0.1234
-1 7 2 0.2378 -1.0020 6.9967 2.0002 0.0685 -0.0266 1.0019
1 -7 -3 0.2749 1.0020 -6.9971 -3.0001 -0.1654 0.0312 -0.9896
7 1 2 0.1439 7.0044 0.9960 1.9968 0.0876 0.8634 -0.3867
-7 -6 -3 0.1038 -7.0035 -5.9931 -2.9967 -0.0861 -0.9338 -0.2834
7 6 3 0.1038 7.0035 5.9931 2.9967 0.0861 0.9338 0.2834
-6 2 -1 0.2168 -6.0043 2.0018 -0.9974 -0.0621 -0.7004 0.7126
6 8 3 0.1429 6.0025 7.9924 2.9971 0.0592 0.8414 0.6276
1 8 2 0.2195 0.9992 7.9949 1.9993 0.0240 0.2334 0.9960
-6 1 -2 0.2083 -6.0041 1.0021 -1.9973 -0.1394 -0.7108 0.5885
-7 -6 -3 0.1111 -7.0035 -5.9931 -2.9967 -0.0861 -0.9338 -0.2834
0 0 -10 0.0101 0.0004 -0.0036 -9.9991 -0.9694 0.0460 0.1234
5 1 -7 0.0900 5.0034 0.9939 -7.0015 -0.7601 0.6598 -0.1332
5 4 -6 0.0597 5.0029 3.9923 -6.0017 -0.7222 0.7002 0.2639
4 5 -5 0.0802 4.0020 4.9926 -5.0013 -0.6326 0.5881 0.4593

loop_
_geom_angle_atom_site_label_1
_geom_angle_atom_site_label_2
_geom_angle_atom_site_label_3
_geom_angle
Mo3 Mo1 Mo2 60.333(18)
S1 Mo1 Mo3 54.53(4)
S1 Mo1 Mo2 54.37(4)
S1 Mo1 S7 109.40(5)
S1 Mo1 S6 85.22(5)
S1 Mo1 S3 108.60(6)
S1 Mo1 S2 84.38(6)
S7 Mo1 Mo3 55.39(4)
S7 Mo1 Mo2 96.72(4)
S7 Mo1 S6 49.43(5)
S7 Mo1 S2 135.60(6)
S6 Mo1 Mo3 56.64(4)
S6 Mo1 Mo2 116.84(4)
S3 Mo1 Mo3 96.56(4)
S3 Mo1 Mo2 54.81(4)
S3 Mo1 S7 86.36(6)
S3 Mo1 S6 135.42(5)
S3 Mo1 S2 49.55(6)
S2 Mo1 Mo3 116.67(5)
S2 Mo1 Mo2 56.53(4)
S2 Mo1 S6 169.60(6)
N2 Mo1 Mo3 141.87(13)
N2 Mo1 Mo2 136.95(14)
N2 Mo1 S1 160.48(14)
N2 Mo1 S7 86.62(14)
N2 Mo1 S6 97.79(14)
N2 Mo1 S3 82.79(14)
N2 Mo1 S2 91.88(14)
N1 Mo1 Mo3 125.93(13)
N1 Mo1 Mo2 127.92(13)
N1 Mo1 S1 86.29(13)
N1 Mo1 S7 130.83(13)
N1 Mo1 S6 88.07(13)
N1 Mo1 S3 133.66(13)
N1 Mo1 S2 90.83(13)
N1 Mo1 N2 74.58(18)
Mo1 Mo3 Mo2 60.142(18)
Br3 Mo3 Mo1 122.29(3)
Br3 Mo3 Mo2 121.69(3)
Br3 Mo3 Br4 81.42(3)
Br4 Mo3 Mo1 141.09(3)
Br4 Mo3 Mo2 137.01(3)
S1 Mo3 Mo1 54.67(4)
S1 Mo3 Mo2 54.33(4)
S1 Mo3 Br3 79.89(4)
S1 Mo3 Br4 161.10(5)
S1 Mo3 S7 109.54(5)
S1 Mo3 S6 85.44(5)
S1 Mo3 S5 108.83(6)
S1 Mo3 S4 86.25(6)
S7 Mo3 Mo1 55.40(4)
S7 Mo3 Mo2 96.58(4)
S7 Mo3 Br3 134.99(5)
S7 Mo3 Br4 85.82(4)
S7 Mo3 S6 49.50(5)
S7 Mo3 S4 132.76(6)
S6 Mo3 Mo1 56.84(4)
S6 Mo3 Mo2 116.84(4)
S6 Mo3 Br3 89.55(4)
S6 Mo3 Br4 97.21(4)
S5 Mo3 Mo1 94.39(5)
S5 Mo3 Mo2 54.78(4)
S5 Mo3 Br3 136.51(5)
S5 Mo3 Br4 83.12(5)
S5 Mo3 S7 83.62(6)
S5 Mo3 S6 132.72(6)
S5 Mo3 S4 49.29(6)
S4 Mo3 Mo1 116.39(5)
S4 Mo3 Mo2 56.26(5)
S4 Mo3 Br3 90.66(5)
S4 Mo3 Br4 91.21(5)
S4 Mo3 S6 171.52(6)
Mo1 Mo2 Mo3 59.525(17)
Br1 Mo2 Mo1 123.48(3)
Br1 Mo2 Mo3 121.68(3)
Br1 Mo2 Br2 82.55(3)
Br2 Mo2 Mo1 138.87(3)
Br2 Mo2 Mo3 137.39(3)
S1 Mo2 Mo1 54.38(4)
S1 Mo2 Mo3 54.19(4)
S1 Mo2 Br1 80.60(4)
S1 Mo2 Br2 163.14(5)
S1 Mo2 S5 108.91(6)
S1 Mo2 S3 109.01(5)
S1 Mo2 S2 84.39(6)
S1 Mo2 S4 86.22(6)
S5 Mo2 Mo1 94.10(4)
S5 Mo2 Mo3 55.00(4)
S5 Mo2 Br1 135.49(5)
S5 Mo2 Br2 82.85(5)
S5 Mo2 S3 83.70(6)
S5 Mo2 S2 132.87(6)
S5 Mo2 S4 49.38(6)
S3 Mo2 Mo1 55.23(4)
S3 Mo2 Mo3 96.25(4)
S3 Mo2 Br1 135.69(5)
S3 Mo2 Br2 83.74(5)
S3 Mo2 S2 49.68(6)
S3 Mo2 S4 132.88(6)
S2 Mo2 Mo1 56.53(4)
S2 Mo2 Mo3 115.87(4)
S2 Mo2 Br1 90.49(5)
S2 Mo2 Br2 96.48(5)
S4 Mo2 Mo1 115.86(5)
S4 Mo2 Mo3 56.35(4)
S4 Mo2 Br1 89.82(5)
S4 Mo2 Br2 93.05(5)
S4 Mo2 S2 170.42(6)
Mo3 S1 Mo1 70.81(4)
Mo3 S1 Mo2 71.48(4)
Mo2 S1 Mo1 71.25(4)
Mo3 S7 Mo1 69.21(4)
S6 S7 Mo1 67.52(6)
S6 S7 Mo3 67.35(6)
Mo3 S6 Mo1 66.52(4)
S7 S6 Mo1 63.05(6)
S7 S6 Mo3 63.15(6)
Mo2 S5 Mo3 70.22(5)
S4 S5 Mo3 67.56(7)
S4 S5 Mo2 67.61(7)
Mo2 S3 Mo1 69.96(5)
S2 S3 Mo1 67.47(6)
S2 S3 Mo2 67.72(7)
Mo2 S2 Mo1 66.94(4)
S3 S2 Mo1 62.97(6)
S3 S2 Mo2 62.61(7)
Mo2 S4 Mo3 67.39(4)
S5 S4 Mo3 63.15(7)
S5 S4 Mo2 63.01(7)
C11 N2 Mo1 115.1(4)
C10 N2 Mo1 126.3(4)
C10 N2 C11 118.6(5)
C12 N1 Mo1 114.6(4)
C1 N1 Mo1 128.6(4)
C1 N1 C12 116.8(5)
N1 C12 C11 117.4(5)
N1 C12 C4 122.0(6)
C4 C12 C11 120.6(5)
N2 C11 C12 117.7(5)
N2 C11 C7 121.6(5)
C7 C11 C12 120.6(5)
C11 C7 C6 117.7(6)
C8 C7 C11 118.7(6)
C8 C7 C6 123.5(6)
N1 C1 C2 123.5(6)
N2 C10 C9 122.2(6)
C105 N100 C101 111.8(7)
C105 N100 C109 111.9(6)
C109 N100 C101 105.4(6)
C113 N100 C101 109.4(7)
C113 N100 C105 106.1(6)
C113 N100 C109 112.2(8)
C9 C8 C7 118.8(6)
C2 C3 C4 119.3(6)
C5 C6 C7 120.8(6)
C3 C2 C1 119.6(6)
C12 C4 C5 117.8(6)
C3 C4 C12 118.7(6)
C3 C4 C5 123.4(6)
C6 C5 C4 122.5(6)
C8 C9 C10 120.0(7)
C115 C114 C113 111.4(8)
C102 C101 N100 114.4(8)
N100 C105 C106 115.5(7)
N100 C109 C110 115.9(7)
N100 C113 C114 115.9(7)
C105 C106 C107 114.3(9)
C111 C110 C109 109.7(9)
C112 C111 C110 120.7(15)
C108 C107 C106 112.0(13)
C116 C115 C114 109.7(11)
C101 C102 C103 107.5(13)
C104 C103 C102 119(2)

loop_
_geom_bond_atom_site_label_1
_geom_bond_atom_site_label_2
_geom_bond_distance
Mo1 Mo3 2.7283(7)
Mo1 Mo2 2.7454(7)
Mo1 S1 2.3568(15)
Mo1 S7 2.4021(14)
Mo1 S6 2.4901(15)
Mo1 S3 2.4005(16)
Mo1 S2 2.4892(16)
Mo1 N2 2.218(5)
Mo1 N1 2.214(5)
Mo3 Mo2 2.7507(7)
Mo3 Br3 2.5976(9)
Mo3 Br4 2.6025(9)
Mo3 S1 2.3526(15)
Mo3 S7 2.4018(15)
Mo3 S6 2.4843(15)
Mo3 S5 2.3943(17)
Mo3 S4 2.4805(17)
Mo2 Br1 2.6119(9)
Mo2 Br2 2.6210(9)
Mo2 S1 2.3566(15)
Mo2 S5 2.3880(17)
Mo2 S3 2.3883(18)
Mo2 S2 2.4890(18)
Mo2 S4 2.4780(19)
S7 S6 2.047(2)
S5 S4 2.034(3)
S3 S2 2.051(2)
N2 C11 1.357(7)
N2 C10 1.350(8)
N1 C12 1.384(8)
N1 C1 1.334(8)
C12 C11 1.416(8)
C12 C4 1.406(8)
C11 C7 1.405(8)
C7 C8 1.401(9)
C7 C6 1.457(9)
C1 C2 1.401(9)
C10 C9 1.386(10)
N100 C101 1.532(11)
N100 C105 1.504(10)
N100 C109 1.518(11)
N100 C113 1.504(11)
C8 C9 1.372(10)
C3 C2 1.356(10)
C3 C4 1.393(9)
C6 C5 1.333(10)
C4 C5 1.430(9)
C114 C113 1.543(13)
C114 C115 1.516(14)
C101 C102 1.502(16)
C105 C106 1.531(14)
C109 C110 1.548(13)
C106 C107 1.532(14)
C110 C111 1.478(17)
C111 C112 1.400(17)
C107 C108 1.436(16)
C115 C116 1.50(2)
C102 C103 1.63(2)
C103 C104 1.458(18)
